data_7107917
loop_
_publ_author_name
'Eszter Takacs'
'Aude Escande'
'Nicolas Vanthuyne'
'Christian Roussel'
'Christophe Lescop'
'Elisabeth Guinard'
'Camille Latouche'
'Abdou Boucekkine'
'Jeanne Crassous'
'Regis Reau'
'Muriel Hissler'

_publ_section_title
;
 Rhenium complexes bearing phosphole-pyridine chelates: simple molecules
 with large chiroptical properties
;
_journal_name_full Chem.Commun.
_journal_page_first 6705
_journal_paper_doi 10.1039/c2cc32542j
_journal_volume 48
_journal_year 2012
_chemical_formula_moiety 'C28 H22 Cl N O3 P Re'
_chemical_formula_sum 'C28 H22 Cl N O3 P Re'
_chemical_formula_weight 673.09
_chemical_name_systematic
;
?
;
_space_group_IT_number 19
_symmetry_cell_setting orthorhombic
_symmetry_space_group_name_Hall 'P 2ac 2ab'
_symmetry_space_group_name_H-M 'P 21 21 21'
_atom_sites_solution_hydrogens geom
_atom_sites_solution_primary direct
_atom_sites_solution_secondary difmap
_audit_creation_method SHELXL-97
_cell_angle_alpha 90.00
_cell_angle_beta 90.00
_cell_angle_gamma 90.00
_cell_formula_units_Z 4
_cell_length_a 10.6088(9)
_cell_length_b 15.0400(13)
_cell_length_c 16.0365(16)
_cell_measurement_reflns_used 3113
_cell_measurement_temperature 150(2)
_cell_measurement_theta_max 25.74
_cell_measurement_theta_min 2.54
_cell_volume 2558.7(4)
_computing_cell_refinement 'Bruker SMART (Bruker, 2002)'
_computing_data_collection 'Bruker SAINT (Bruker, 2002)'
_computing_data_reduction 'Bruker SAINT (Bruker, 2002)'
_computing_molecular_graphics 'Ortep-3 for Windows (Farrugia, 1997)'
_computing_publication_material 'WinGX publication routines (Farrugia, 1999)'
_computing_structure_refinement 'SHELXL-97 (Sheldrick, 1997)'
_computing_structure_solution 'SHELXS-97 (Sheldrick, 1990)'
_diffrn_ambient_temperature 150(2)
_diffrn_measured_fraction_theta_full 0.996
_diffrn_measured_fraction_theta_max 0.996
_diffrn_measurement_device_type CCD
_diffrn_measurement_method none
_diffrn_radiation_monochromator graphite
_diffrn_radiation_source 'fine-focus sealed tube'
_diffrn_radiation_type MoK\a
_diffrn_radiation_wavelength 0.71073
_diffrn_reflns_av_R_equivalents 0.0943
_diffrn_reflns_av_sigmaI/netI 0.0989
_diffrn_reflns_limit_h_max 10
_diffrn_reflns_limit_h_min -13
_diffrn_reflns_limit_k_max 17
_diffrn_reflns_limit_k_min -18
_diffrn_reflns_limit_l_max 20
_diffrn_reflns_limit_l_min -20
_diffrn_reflns_number 17744
_diffrn_reflns_theta_full 26.43
_diffrn_reflns_theta_max 26.43
_diffrn_reflns_theta_min 2.35
_diffrn_standards_decay_% none
_exptl_absorpt_coefficient_mu 4.946
_exptl_absorpt_correction_T_max 0.7074
_exptl_absorpt_correction_T_min 0.4532
_exptl_absorpt_correction_type multi-scan
_exptl_absorpt_process_details 'Sheldrick,G.M.(2002).SADABS BrukerAXS Inc.'
_exptl_crystal_colour yellow
_exptl_crystal_density_diffrn 1.747
_exptl_crystal_density_method 'not measured'
_exptl_crystal_description prism
_exptl_crystal_F_000 1312
_exptl_crystal_size_max 0.16
_exptl_crystal_size_mid 0.11
_exptl_crystal_size_min 0.07
_refine_diff_density_max 1.792
_refine_diff_density_min -1.286
_refine_diff_density_rms 0.177
_refine_ls_abs_structure_details 'Flack H D (1983), Acta Cryst. A39, 876-881'
_refine_ls_abs_structure_Flack -0.009(10)
_refine_ls_extinction_method none
_refine_ls_goodness_of_fit_ref 0.938
_refine_ls_hydrogen_treatment constr
_refine_ls_matrix_type full
_refine_ls_number_parameters 316
_refine_ls_number_reflns 5249
_refine_ls_number_restraints 0
_refine_ls_restrained_S_all 0.938
_refine_ls_R_factor_all 0.0505
_refine_ls_R_factor_gt 0.0409
_refine_ls_shift/su_max 0.001
_refine_ls_shift/su_mean 0.000
_refine_ls_structure_factor_coef Fsqd
_refine_ls_weighting_details 'calc w=1/[\s^2^(Fo^2^)+(0.0000P)^2^+0.0000P] where P=(Fo^2^+2Fc^2^)/3'
_refine_ls_weighting_scheme calc
_refine_ls_wR_factor_gt 0.0792
_refine_ls_wR_factor_ref 0.0826
_reflns_number_gt 4552
_reflns_number_total 5249
_reflns_threshold_expression >2sigma(I)
_cod_data_source_file c2cc32542j.txt
_cod_data_source_block aude1bon
_cod_original_sg_symbol_H-M P212121
_cod_database_code 7107917

loop_
_symmetry_equiv_pos_as_xyz
'x, y, z'
'-x+1/2, -y, z+1/2'
'x+1/2, -y+1/2, -z'
'-x, y+1/2, -z+1/2'

loop_
_atom_site_label
_atom_site_type_symbol
_atom_site_fract_x
_atom_site_fract_y
_atom_site_fract_z
_atom_site_U_iso_or_equiv
_atom_site_adp_type
_atom_site_occupancy
_atom_site_symmetry_multiplicity
_atom_site_calc_flag
_atom_site_refinement_flags
Re1 Re 0.97452(3) 0.89210(2) 0.054442(19) 0.01220(8) Uani 1 1 d .
P1 P 1.12929(19) 0.97027(14) 0.14279(13) 0.0120(4) Uani 1 1 d .
N1 N 0.8548(6) 0.9405(4) 0.1584(4) 0.0121(14) Uani 1 1 d .
C100 C 1.0847(8) 0.8547(5) -0.0330(5) 0.019(2) Uani 1 1 d .
C200 C 0.8352(8) 0.8434(5) -0.0076(5) 0.0176(19) Uani 1 1 d .
C300 C 0.9917(7) 0.7794(6) 0.1095(5) 0.022(2) Uani 1 1 d .
Cl1 Cl 0.93905(18) 1.03993(13) -0.01003(12) 0.0189(5) Uani 1 1 d .
O100 O 1.1505(6) 0.8295(5) -0.0857(4) 0.0395(18) Uani 1 1 d .
O200 O 0.7538(5) 0.8156(4) -0.0477(4) 0.0326(15) Uani 1 1 d .
O300 O 0.9988(5) 0.7135(4) 0.1418(4) 0.0277(16) Uani 1 1 d .
C1 C 1.0176(8) 1.0467(5) 0.1868(4) 0.0159(17) Uani 1 1 d .
C2 C 1.0507(7) 1.1304(5) 0.1655(5) 0.0147(18) Uani 1 1 d .
C3 C 0.9655(8) 1.2083(5) 0.1611(5) 0.0193(17) Uani 1 1 d .
H3A H 0.9108 1.2077 0.2095 0.023 Uiso 1 1 calc R
H3B H 0.9126 1.2024 0.1120 0.023 Uiso 1 1 calc R
C4 C 1.0335(8) 1.2986(5) 0.1573(5) 0.0250(19) Uani 1 1 d .
H4A H 0.9738 1.3446 0.1419 0.030 Uiso 1 1 calc R
H4B H 1.0670 1.3129 0.2120 0.030 Uiso 1 1 calc R
C5 C 1.1416(8) 1.2964(6) 0.0935(6) 0.028(2) Uani 1 1 d .
H5A H 1.1079 1.2835 0.0386 0.033 Uiso 1 1 calc R
H5B H 1.1820 1.3542 0.0914 0.033 Uiso 1 1 calc R
C6 C 1.2379(8) 1.2265(5) 0.1168(6) 0.025(2) Uani 1 1 d .
H6A H 1.2997 1.2218 0.0725 0.029 Uiso 1 1 calc R
H6B H 1.2816 1.2452 0.1670 0.029 Uiso 1 1 calc R
C7 C 1.1808(7) 1.1375(5) 0.1314(5) 0.0162(19) Uani 1 1 d .
C8 C 1.2357(7) 1.0593(5) 0.1134(5) 0.0138(18) Uani 1 1 d .
C9 C 1.3630(7) 1.0418(5) 0.0832(5) 0.0134(18) Uani 1 1 d .
C10 C 1.4660(8) 1.0890(5) 0.1135(4) 0.0162(17) Uani 1 1 d .
H10 H 1.4547 1.1316 0.1548 0.019 Uiso 1 1 calc R
C11 C 1.5849(8) 1.0727(6) 0.0825(5) 0.024(2) Uani 1 1 d .
H11 H 1.6530 1.1049 0.1030 0.029 Uiso 1 1 calc R
C12 C 1.6044(8) 1.0103(6) 0.0223(6) 0.023(2) Uani 1 1 d .
H12 H 1.6849 1.0007 0.0012 0.028 Uiso 1 1 calc R
C13 C 1.5046(8) 0.9619(6) -0.0069(5) 0.027(2) Uani 1 1 d .
H13 H 1.5177 0.9190 -0.0478 0.032 Uiso 1 1 calc R
C14 C 1.3858(8) 0.9758(6) 0.0234(5) 0.023(2) Uani 1 1 d .
H14 H 1.3194 0.9411 0.0042 0.028 Uiso 1 1 calc R
C15 C 0.8922(7) 1.0116(5) 0.2057(5) 0.0147(18) Uani 1 1 d .
C16 C 0.8171(8) 1.0440(6) 0.2695(5) 0.021(2) Uani 1 1 d .
H16 H 0.8428 1.0938 0.2993 0.025 Uiso 1 1 calc R
C17 C 0.7046(8) 1.0032(6) 0.2893(6) 0.027(2) Uani 1 1 d .
H17 H 0.6552 1.0237 0.3332 0.032 Uiso 1 1 calc R
C18 C 0.6673(8) 0.9307(6) 0.2417(6) 0.022(2) Uani 1 1 d .
H18 H 0.5919 0.9017 0.2533 0.027 Uiso 1 1 calc R
C19 C 0.7435(7) 0.9021(6) 0.1769(5) 0.0157(17) Uani 1 1 d .
H19 H 0.7166 0.8542 0.1448 0.019 Uiso 1 1 calc R
C20 C 1.2171(7) 0.9128(5) 0.2237(5) 0.0130(18) Uani 1 1 d .
C21 C 1.2717(7) 0.8309(6) 0.2066(6) 0.022(2) Uani 1 1 d .
H21 H 1.2580 0.8042 0.1551 0.026 Uiso 1 1 calc R
C22 C 1.3449(8) 0.7893(6) 0.2645(6) 0.028(2) Uani 1 1 d .
H22 H 1.3818 0.7347 0.2522 0.033 Uiso 1 1 calc R
C23 C 1.3643(8) 0.8281(6) 0.3410(6) 0.031(2) Uani 1 1 d .
H23 H 1.4154 0.8002 0.3802 0.037 Uiso 1 1 calc R
C24 C 1.3092(8) 0.9072(6) 0.3596(5) 0.030(2) Uani 1 1 d .
H24 H 1.3204 0.9320 0.4122 0.036 Uiso 1 1 calc R
C25 C 1.2360(8) 0.9512(6) 0.3007(6) 0.026(2) Uani 1 1 d .
H25 H 1.2001 1.0060 0.3132 0.031 Uiso 1 1 calc R

loop_
_atom_site_aniso_label
_atom_site_aniso_U_11
_atom_site_aniso_U_22
_atom_site_aniso_U_33
_atom_site_aniso_U_23
_atom_site_aniso_U_13
_atom_site_aniso_U_12
Re1 0.00932(13) 0.01517(15) 0.01211(14) -0.00229(15) -0.00029(13) -0.00116(14)
P1 0.0091(10) 0.0128(11) 0.0140(11) -0.0021(9) -0.0002(8) 0.0017(9)
N1 0.013(4) 0.016(4) 0.007(3) 0.001(3) -0.003(3) -0.001(3)
C100 0.020(4) 0.013(4) 0.023(5) 0.001(3) -0.004(4) -0.003(4)
C200 0.017(5) 0.012(5) 0.024(5) 0.004(4) 0.008(4) 0.006(4)
C300 0.010(5) 0.045(6) 0.010(4) -0.018(4) -0.002(3) 0.003(4)
Cl1 0.0187(11) 0.0236(11) 0.0145(10) 0.0021(9) -0.0011(8) -0.0027(8)
O100 0.035(4) 0.051(5) 0.032(4) -0.013(4) 0.014(3) 0.010(4)
O200 0.023(3) 0.031(4) 0.044(4) -0.014(4) -0.014(3) 0.003(3)
O300 0.029(4) 0.026(3) 0.028(4) 0.008(3) 0.003(3) 0.000(3)
C1 0.013(4) 0.021(4) 0.013(4) -0.002(3) -0.004(4) 0.002(4)
C2 0.012(4) 0.013(4) 0.018(4) -0.011(3) -0.004(3) 0.002(3)
C3 0.024(4) 0.016(4) 0.018(4) -0.007(3) 0.002(4) 0.004(4)
C4 0.024(5) 0.021(5) 0.029(5) -0.006(4) 0.004(4) 0.006(4)
C5 0.037(6) 0.018(5) 0.028(5) 0.005(4) 0.002(4) -0.002(4)
C6 0.028(5) 0.013(5) 0.032(6) 0.004(4) 0.007(4) 0.000(4)
C7 0.012(4) 0.023(5) 0.013(4) -0.003(4) 0.002(3) 0.005(4)
C8 0.014(4) 0.019(5) 0.009(4) 0.003(4) -0.004(3) -0.008(4)
C9 0.010(4) 0.016(4) 0.014(4) 0.003(3) 0.001(3) 0.002(3)
C10 0.022(4) 0.013(4) 0.014(4) -0.003(3) 0.001(4) 0.004(4)
C11 0.014(4) 0.024(5) 0.033(5) 0.009(4) -0.007(4) -0.001(4)
C12 0.011(5) 0.023(5) 0.036(6) 0.008(4) 0.008(4) 0.001(4)
C13 0.025(6) 0.022(5) 0.035(5) -0.006(4) 0.005(4) -0.002(4)
C14 0.011(5) 0.026(5) 0.033(5) -0.008(4) 0.002(4) -0.003(4)
C15 0.011(4) 0.023(5) 0.010(4) 0.001(4) -0.002(3) -0.001(4)
C16 0.024(5) 0.022(5) 0.018(5) -0.004(4) -0.001(4) 0.001(4)
C17 0.019(5) 0.040(6) 0.022(5) 0.005(4) 0.015(4) 0.000(5)
C18 0.020(5) 0.018(5) 0.029(6) 0.014(4) 0.001(4) -0.007(4)
C19 0.013(4) 0.014(4) 0.020(4) 0.006(4) -0.003(3) -0.001(4)
C20 0.005(4) 0.016(5) 0.019(4) 0.005(3) -0.001(3) -0.002(3)
C21 0.017(4) 0.016(5) 0.032(5) -0.008(4) 0.001(4) 0.001(4)
C22 0.021(5) 0.025(6) 0.037(6) 0.008(5) -0.011(4) -0.008(4)
C23 0.019(5) 0.040(6) 0.034(6) 0.014(5) -0.009(4) -0.009(5)
C24 0.030(5) 0.043(7) 0.017(5) 0.000(4) -0.008(4) -0.004(5)
C25 0.021(5) 0.029(6) 0.027(5) -0.004(4) -0.009(4) 0.008(4)

loop_
_atom_type_symbol
_atom_type_description
_atom_type_scat_dispersion_real
_atom_type_scat_dispersion_imag
_atom_type_scat_source
C C 0.0033 0.0016 'International Tables Vol C Tables 4.2.6.8 and 6.1.1.4'
H H 0.0000 0.0000 'International Tables Vol C Tables 4.2.6.8 and 6.1.1.4'
Cl Cl 0.1484 0.1585 'International Tables Vol C Tables 4.2.6.8 and 6.1.1.4'
N N 0.0061 0.0033 'International Tables Vol C Tables 4.2.6.8 and 6.1.1.4'
P P 0.1023 0.0942 'International Tables Vol C Tables 4.2.6.8 and 6.1.1.4'
Re Re -1.0185 7.2310 'International Tables Vol C Tables 4.2.6.8 and 6.1.1.4'
O O 0.0106 0.0060 'International Tables Vol C Tables 4.2.6.8 and 6.1.1.4'

loop_
_geom_angle_atom_site_label_1
_geom_angle_atom_site_label_2
_geom_angle_atom_site_label_3
_geom_angle
C100 Re1 C300 91.1(3)
C100 Re1 C200 88.8(3)
C300 Re1 C200 88.6(3)
C100 Re1 N1 176.9(3)
C300 Re1 N1 89.9(3)
C200 Re1 N1 94.2(3)
C100 Re1 P1 98.9(2)
C300 Re1 P1 95.3(2)
C200 Re1 P1 171.3(2)
N1 Re1 P1 78.06(16)
C100 Re1 Cl1 92.9(2)
C300 Re1 Cl1 175.8(2)
C200 Re1 Cl1 90.5(2)
N1 Re1 Cl1 86.11(16)
P1 Re1 Cl1 85.02(7)
C1 P1 C8 92.3(4)
C1 P1 C20 111.2(4)
C8 P1 C20 102.6(3)
C1 P1 Re1 95.3(3)
C8 P1 Re1 128.1(3)
C20 P1 Re1 121.7(3)
C19 N1 C15 117.8(7)
C19 N1 Re1 121.8(5)
C15 N1 Re1 120.4(5)
O100 C100 Re1 178.0(8)
O200 C200 Re1 177.2(8)
O300 C300 Re1 178.4(7)
C2 C1 C15 128.7(7)
C2 C1 P1 109.0(6)
C15 C1 P1 116.7(6)
C1 C2 C3 126.2(7)
C1 C2 C7 113.6(7)
C3 C2 C7 119.4(7)
C2 C3 C4 114.4(7)
C5 C4 C3 110.9(6)
C6 C5 C4 110.7(7)
C7 C6 C5 112.9(7)
C8 C7 C6 125.3(7)
C8 C7 C2 114.7(7)
C6 C7 C2 120.0(7)
C7 C8 C9 129.1(7)
C7 C8 P1 108.7(6)
C9 C8 P1 122.0(6)
C10 C9 C14 117.7(7)
C10 C9 C8 121.3(7)
C14 C9 C8 121.0(7)
C11 C10 C9 120.1(7)
C12 C11 C10 121.2(8)
C11 C12 C13 119.4(8)
C12 C13 C14 120.7(8)
C13 C14 C9 120.8(8)
N1 C15 C16 121.1(7)
N1 C15 C1 115.5(7)
C16 C15 C1 123.3(7)
C17 C16 C15 120.8(8)
C16 C17 C18 118.0(8)
C19 C18 C17 119.4(8)
N1 C19 C18 122.9(8)
C25 C20 C21 119.2(8)
C25 C20 P1 121.1(6)
C21 C20 P1 119.6(6)
C22 C21 C20 120.7(9)
C21 C22 C23 119.8(9)
C24 C23 C22 120.3(9)
C23 C24 C25 120.5(9)
C20 C25 C24 119.4(9)

loop_
_geom_bond_atom_site_label_1
_geom_bond_atom_site_label_2
_geom_bond_distance
Re1 C100 1.910(9)
Re1 C300 1.921(10)
Re1 C200 1.926(9)
Re1 N1 2.218(6)
Re1 P1 2.467(2)
Re1 Cl1 2.481(2)
P1 C1 1.796(8)
P1 C8 1.814(8)
P1 C20 1.816(8)
N1 C19 1.348(9)
N1 C15 1.369(10)
C100 O100 1.160(9)
C200 O200 1.155(9)
C300 O300 1.119(9)
C1 C2 1.351(10)
C1 C15 1.463(11)
C2 C3 1.481(10)
C2 C7 1.489(10)
C3 C4 1.539(10)
C4 C5 1.537(12)
C5 C6 1.513(11)
C6 C7 1.487(11)
C7 C8 1.345(11)
C8 C9 1.458(10)
C9 C10 1.391(11)
C9 C14 1.401(11)
C10 C11 1.378(11)
C11 C12 1.363(11)
C12 C13 1.367(11)
C13 C14 1.367(11)
C15 C16 1.386(11)
C16 C17 1.378(11)
C17 C18 1.389(12)
C18 C19 1.385(11)
C20 C25 1.377(11)
C20 C21 1.388(11)
C21 C22 1.363(12)
C22 C23 1.375(13)
C23 C24 1.358(12)
C24 C25 1.390(12)
